data_1573853
loop_
_publ_author_name
'Thum, Stefan'
'Townrow, Oliver'
'Langer, Jens'
'Harder, Sjoerd'

_publ_section_title
;
 Tuning the Selectivity of P4 Reduction at Alkaline-Earth Metal Centres
;
_journal_name_full 'Chemical Science'
_journal_paper_doi 10.1039/D4SC08502G
_journal_year 2025
_chemical_formula_moiety 'C82 H134 Ca2 N4 O2 P4, 2(C4 H10 O)'
_chemical_formula_sum 'C90 H154 Ca2 N4 O4 P4'
_chemical_formula_weight 1560.20
_chemical_properties_physical Air-sensitive,Moisture-sensitive
_space_group_crystal_system monoclinic
_space_group_IT_number 14
_space_group_name_Hall '-P 2ybc'
_space_group_name_H-M_alt 'P 1 21/c 1'
_atom_sites_solution_hydrogens mixed
_atom_sites_solution_primary dual
_audit_creation_date 2024-12-03
_audit_creation_method
;
Olex2 1.5
(compiled 2024.02.16 svn.r378c4104 for OlexSys, GUI svn.r6928)
;
_audit_update_record
;
2024-12-04 deposited with the CCDC.	2025-02-05 downloaded from the CCDC.
;
_cell_angle_alpha 90
_cell_angle_beta 111.8607(18)
_cell_angle_gamma 90
_cell_formula_units_Z 2
_cell_length_a 13.4588(2)
_cell_length_b 23.0603(3)
_cell_length_c 15.7858(2)
_cell_measurement_reflns_used 18244
_cell_measurement_temperature 99.98(12)
_cell_measurement_theta_max 72.5060
_cell_measurement_theta_min 5.2000
_cell_volume 4547.04(12)
_computing_cell_refinement 'CrysAlisPro 1.171.43.106a (Rigaku OD, 2024)'
_computing_data_collection 'CrysAlisPro system (CCD 43.105a 64-bit (release 11-01-2024))'
_computing_data_reduction 'CrysAlisPro 1.171.43.106a (Rigaku OD, 2024)'
_computing_molecular_graphics 'Olex2 1.5 (Dolomanov et al., 2009)'
_computing_publication_material 'Olex2 1.5 (Dolomanov et al., 2009)'
_computing_structure_refinement 'SHELXL 2019/3 (Sheldrick, 2015)'
_computing_structure_solution 'SHELXT  (Sheldrick, 2015)'
_diffrn_ambient_environment N~2~
_diffrn_ambient_temperature 99.98(12)
_diffrn_detector 'CCD plate'
_diffrn_detector_area_resol_mean 5.2903
_diffrn_detector_type AtlasS2
_diffrn_measured_fraction_theta_full 1.000
_diffrn_measured_fraction_theta_max 0.980
_diffrn_measurement_details
;
List of Runs (angles in degrees, time in seconds):

  # Type    Start    End  Width  t~exp~   \w     \q     \k     \f   Frames
#--------------------------------------------------------------------------
  1  \w    -82.00  39.00   1.00    2.25    --  -41.40  19.00 120.00  121
  2  \w   -116.00 -17.00   1.00    2.25    --  -41.40 -38.00 -60.00   99
  3  \w     27.00  95.00   1.00    2.25    --   41.40-125.00  90.00   68
  4  \w     28.00 133.00   1.00    9.00    --  104.66 -30.00  60.00  105
  5  \w     76.00 177.00   1.00    9.00    --  104.66  61.00 120.00  101
  6  \w     76.00 178.00   1.00    9.00    --  104.66  30.00   0.00  102
  7  \w     97.00 176.00   1.00    9.00    --  104.66 125.00 150.00   79
  8  \w     97.00 176.00   1.00    9.00    --  104.66 125.00  90.00   79
  9  \w     22.00 106.00   1.00    9.00    --  104.66 -94.00  90.00   84
 10  \w     33.00 113.00   1.00    9.00    --  104.66-125.00 -90.00   80
 11  \w     28.00 133.00   1.00    9.00    --  104.66 -30.00  60.00  105
 12  \w    103.00 178.00   1.00    9.00    --  104.66  77.00-150.00   75
 13  \w   -114.00 -45.00   1.00    2.25    --  -41.40 -57.00-150.00   69
 14  \w   -114.00 -13.00   1.00    2.25    --  -41.40 -57.00  90.00  101
;
_diffrn_measurement_device 'four-circle diffractometer'
_diffrn_measurement_device_type 'SuperNova, Dual, Cu at home/near, AtlasS2'
_diffrn_measurement_method '\w scans'
_diffrn_orient_matrix_type 'CrysAlisPro convention (1999,Acta A55,543-557)'
_diffrn_orient_matrix_UB_11 -0.0801382000
_diffrn_orient_matrix_UB_12 0.0444420000
_diffrn_orient_matrix_UB_13 0.0104178000
_diffrn_orient_matrix_UB_21 0.0297112000
_diffrn_orient_matrix_UB_22 0.0427414000
_diffrn_orient_matrix_UB_23 -0.0617562000
_diffrn_orient_matrix_UB_31 -0.0886019000
_diffrn_orient_matrix_UB_32 -0.0259057000
_diffrn_orient_matrix_UB_33 -0.0845621000
_diffrn_radiation_monochromator mirror
_diffrn_radiation_probe x-ray
_diffrn_radiation_type 'Cu K\a'
_diffrn_radiation_wavelength 1.54184
_diffrn_reflns_av_R_equivalents 0.0638
_diffrn_reflns_av_unetI/netI 0.0445
_diffrn_reflns_Laue_measured_fraction_full 1.000
_diffrn_reflns_Laue_measured_fraction_max 0.980
_diffrn_reflns_limit_h_max 16
_diffrn_reflns_limit_h_min -16
_diffrn_reflns_limit_k_max 28
_diffrn_reflns_limit_k_min -28
_diffrn_reflns_limit_l_max 19
_diffrn_reflns_limit_l_min -19
_diffrn_reflns_number 34888
_diffrn_reflns_point_group_measured_fraction_full 1.000
_diffrn_reflns_point_group_measured_fraction_max 0.980
_diffrn_reflns_theta_full 67.684
_diffrn_reflns_theta_max 72.605
_diffrn_reflns_theta_min 3.538
_diffrn_source 'micro-focus sealed X-ray tube'
_diffrn_source_type 'SuperNova (Cu) X-ray Source'
_exptl_absorpt_coefficient_mu 2.121
_exptl_absorpt_correction_T_max 1.00000
_exptl_absorpt_correction_T_min 0.79867
_exptl_absorpt_correction_type multi-scan
_exptl_absorpt_process_details
;
CrysAlisPro 1.171.43.106a (Rigaku Oxford Diffraction, 2024)
Empirical absorption correction using spherical harmonics,
implemented in SCALE3 ABSPACK scaling algorithm.
;
_exptl_crystal_colour 'clear light yellow'
_exptl_crystal_colour_lustre clear
_exptl_crystal_colour_modifier light
_exptl_crystal_colour_primary yellow
_exptl_crystal_density_diffrn 1.140
_exptl_crystal_description block
_exptl_crystal_F_000 1708
_exptl_crystal_size_max 0.272
_exptl_crystal_size_mid 0.226
_exptl_crystal_size_min 0.194
_refine_diff_density_max 0.768
_refine_diff_density_min -0.375
_refine_diff_density_rms 0.060
_refine_ls_extinction_method none
_refine_ls_goodness_of_fit_ref 1.067
_refine_ls_hydrogen_treatment mixed
_refine_ls_matrix_type full
_refine_ls_number_parameters 717
_refine_ls_number_reflns 8864
_refine_ls_number_restraints 1069
_refine_ls_restrained_S_all 1.035
_refine_ls_R_factor_all 0.0622
_refine_ls_R_factor_gt 0.0584
_refine_ls_shift/su_max 0.001
_refine_ls_shift/su_mean 0.000
_refine_ls_structure_factor_coef Fsqd
_refine_ls_weighting_details 'w=1/[\s^2^(Fo^2^)+(0.0703P)^2^+3.9761P] where P=(Fo^2^+2Fc^2^)/3'
_refine_ls_weighting_scheme calc
_refine_ls_wR_factor_gt 0.1529
_refine_ls_wR_factor_ref 0.1569
_reflns_Friedel_coverage 0.000
_reflns_number_gt 8169
_reflns_number_total 8864
_reflns_threshold_expression 'I > 2\s(I)'
_cod_data_source_file d4sc08502g2.cif
_cod_data_source_block hasj240524a
_cod_original_cell_volume 4547.02(13)
_cod_database_code 1573853
_shelx_shelxl_version_number 2019/3
_chemical_oxdiff_formula C90H154Ca2N4O4P4
_shelx_space_group_comment
;
The symmetry employed for this shelxl refinement is uniquely defined
by the following loop, which should always be used as a source of
symmetry information in preference to the above space-group names.
They are only intended as comments.
;
_shelx_estimated_absorpt_t_max 0.684
_shelx_estimated_absorpt_t_min 0.596
_olex2_refinement_description
;
1. Fixed Uiso
 At 1.2 times of:
  All C(H) groups, {H16a,H16b,H16c} of C16, All C(H,H) groups
 At 1.5 times of:
  All C(H,H,H,H,H,H) groups, {H30a,H30b,H30c} of C30, {H19a,H19b,H19c} of C19,
   {H35a,H35b,H35c} of C35, {H32A,H32B,H32C} of C32A, {H1a,H1b,H1c} of C1,
  {H14a,H14b,H14c} of C14, {H5a,H5b,H5c} of C5, {H35D,H35E,H35F} of C35A, {H19D,
  H19E,H19F} of C19A, {H39D,H39E,H39F} of C39A, {H30D,H30E,H30F} of C30A, {H39a,
  H39b,H39c} of C39, {H41D,H41E,H41F} of C41A, {H41a,H41b,H41c} of C41, {H43D,
  H43E,H43F} of C43A, {H32d,H32e,H32f} of C32, {H45A,H45B,H45C} of C45, {H45D,
  H45E,H45F} of C45A, {H43A,H43B,H43C} of C43
2. Restrained distances
 O1-C40 \\sim O1A-C40A \\sim O1-C38 \\sim O1A-C38A
 with sigma of 0.02
 C40A-C41A \\sim C41-C40 \\sim C39A-C38A \\sim C39-C38
 with sigma of 0.02
 C42A-C43A \\sim C42-C43 \\sim C44A-C45A \\sim C45-C44
 with sigma of 0.02
 O2A-C42A \\sim O2-C42 \\sim O2A-C44A \\sim O2-C44
 with sigma of 0.02
 Ca1-O1 \\sim Ca1-O1A
 with sigma of 0.02
 C17-C11 \\sim C17A-C11 \\sim C28A-C23 \\sim C28-C23
 with sigma of 0.02
 C20A-C17A \\sim C20-C17 \\sim C18-C17 \\sim C18A-C17A \\sim C34-C33 \\sim
C34A-C33 \\sim C36A-C33 ~
 C36-C33 \\sim C29A-C28A \\sim C29-C28 \\sim C31-C28 \\sim C31A-C28A
 with sigma of 0.02
 C37-C36A \\sim C37-C36 \\sim C35A-C34A \\sim C35-C34 \\sim C30A-C29A \\sim
C30-C29 \\sim C32A-C31A ~
 C32-C31 \\sim C19-C18 \\sim C19A-C18A \\sim C21-C20A \\sim C21-C20
 with sigma of 0.02
 C34-C36 \\sim C34A-C36A \\sim C20-C18 \\sim C20A-C18A \\sim C31A-C29A \\sim
C29-C31
 with sigma of 0.02
3. Uiso/Uaniso restraints and constraints
P1 \\sim P2 \\sim P1A \\sim P2A: within 2A with sigma of 0.03 and sigma for
terminal atoms of 0.6 within 2A
O2 \\sim C42 \\sim C43 \\sim C44 \\sim C45 \\sim O2A \\sim C42A \\sim C43A
\\sim C44A \\sim C45A: within 3A with sigma of 0.03 and sigma for terminal
atoms of 0.06 within 3A
O1 \\sim C38 \\sim C40 \\sim C41 \\sim O1A \\sim C38A \\sim C40A \\sim C41A:
within 3A with sigma of 0.03 and sigma for terminal atoms of 0.06 within 3A
C21 \\sim C17 \\sim C18 \\sim C19 \\sim C20 \\sim C17A \\sim C18A \\sim C19A
\\sim C20A: within 4A with sigma of 0.02 and sigma for terminal atoms of 0.04
within 4A
C30 \\sim C29A \\sim C29 \\sim C30A \\sim C28A \\sim C28 \\sim C31A \\sim C31
\\sim C32A \\sim C32: within 4A with sigma of 0.02 and sigma for terminal atoms
of 0.04 within 4A
4. Rigid body (RIGU) restrains
 C33, C34A, C35A, C36A, C37
 with sigma for 1-2 distances of 0.004 and sigma for 1-3 distances of 0.004
 P1A, P2A
 with sigma for 1-2 distances of 0.004 and sigma for 1-3 distances of 0.004
 O1A, C38A, C40A, C41A
 with sigma for 1-2 distances of 0.004 and sigma for 1-3 distances of 0.004
 C29, C28, C23, C31
 with sigma for 1-2 distances of 0.004 and sigma for 1-3 distances of 0.004
 C20A, C17A, C18A, C11
 with sigma for 1-2 distances of 0.004 and sigma for 1-3 distances of 0.004
5. Others
 Sof(P1A)=Sof(P2A)=1-FVAR(1)
 Sof(P1)=Sof(P2)=FVAR(1)
 Sof(O1A)=Sof(C38A)=Sof(H38C)=Sof(H38D)=Sof(C39A)=Sof(H39D)=Sof(H39E)=
 Sof(H39F)=Sof(C40A)=Sof(H40C)=Sof(H40D)=Sof(C41A)=Sof(H41D)=Sof(H41E)=
 Sof(H41F)=1-FVAR(2)
 Sof(O1)=Sof(C38)=Sof(H38a)=Sof(H38b)=Sof(C39)=Sof(H39a)=Sof(H39b)=Sof(H39c)=
 Sof(C40)=Sof(H40a)=Sof(H40b)=Sof(C41)=Sof(H41a)=Sof(H41b)=Sof(H41c)=FVAR(2)
 Sof(H33A)=Sof(H37D)=Sof(H37E)=Sof(H37F)=Sof(C34A)=Sof(H34C)=Sof(H34D)=
 Sof(C35A)=Sof(H35D)=Sof(H35E)=Sof(H35F)=Sof(C36A)=Sof(H36C)=Sof(H36D)=1-FVAR(3)
 Sof(H33)=Sof(H37a)=Sof(H37b)=Sof(H37c)=Sof(C34)=Sof(H34a)=Sof(H34b)=Sof(C35)=
 Sof(H35a)=Sof(H35b)=Sof(H35c)=Sof(C36)=Sof(H36a)=Sof(H36b)=FVAR(3)
 Sof(O2)=Sof(C42)=Sof(H42A)=Sof(H42B)=Sof(C43)=Sof(H43A)=Sof(H43B)=Sof(H43C)=
 Sof(C44)=Sof(H44A)=Sof(H44B)=Sof(C45)=Sof(H45A)=Sof(H45B)=Sof(H45C)=1-FVAR(4)
 Sof(O2A)=Sof(C42A)=Sof(H42C)=Sof(H42D)=Sof(C43A)=Sof(H43D)=Sof(H43E)=
 Sof(H43F)=Sof(C44A)=Sof(H44C)=Sof(H44D)=Sof(C45A)=Sof(H45D)=Sof(H45E)=
 Sof(H45F)=FVAR(4)
 Sof(C28A)=Sof(H28A)=Sof(C31A)=Sof(H31A)=Sof(H31B)=Sof(C32A)=Sof(H32A)=
 Sof(H32B)=Sof(H32C)=Sof(C29A)=Sof(H29C)=Sof(H29D)=Sof(C30A)=Sof(H30D)=
 Sof(H30E)=Sof(H30F)=1-FVAR(5)
 Sof(C29)=Sof(H29a)=Sof(H29b)=Sof(C30)=Sof(H30a)=Sof(H30b)=Sof(H30c)=Sof(C28)=
 Sof(H28)=Sof(C31)=Sof(H31c)=Sof(H31d)=Sof(C32)=Sof(H32d)=Sof(H32e)=Sof(H32f)=
 FVAR(5)
 Sof(H21D)=Sof(H21E)=Sof(H21F)=Sof(C17A)=Sof(H17A)=Sof(C18A)=Sof(H18C)=
 Sof(H18D)=Sof(C19A)=Sof(H19D)=Sof(H19E)=Sof(H19F)=Sof(C20A)=Sof(H20C)=
 Sof(H20D)=1-FVAR(6)
 Sof(H21a)=Sof(H21b)=Sof(H21c)=Sof(C17)=Sof(H17)=Sof(C18)=Sof(H18a)=Sof(H18b)=
 Sof(C19)=Sof(H19a)=Sof(H19b)=Sof(H19c)=Sof(C20)=Sof(H20a)=Sof(H20b)=FVAR(6)
6.a Ternary CH refined with riding coordinates:
 C12(H12), C28A(H28A), C33(H33), C33(H33A), C17(H17), C17A(H17A), C28(H28)
6.b Secondary CH2 refined with riding coordinates:
 C13(H13a,H13b), C15(H15a,H15b), C31A(H31A,H31B), C18(H18a,H18b), C20(H20a,
 H20b), C29(H29a,H29b), C34(H34a,H34b), C36(H36a,H36b), C38(H38a,H38b),
 C40(H40a,H40b), C18A(H18C,H18D), C20A(H20C,H20D), C29A(H29C,H29D), C34A(H34C,
 H34D), C36A(H36C,H36D), C38A(H38C,H38D), C40A(H40C,H40D), C42(H42A,H42B),
 C44(H44A,H44B), C42A(H42C,H42D), C44A(H44C,H44D), C31(H31c,H31d)
6.c Aromatic/amide H refined with riding coordinates:
 C8(H8), C9(H9), C10(H10), C24(H24), C25(H25), C26(H26)
6.d Idealised Me refined as rotating group:
 C1(H1a,H1b,H1c), C5(H5a,H5b,H5c), C14(H14a,H14b,H14c), C16(H16a,H16b,H16c),
 C21(H21a,H21b,H21c), C21(H21D,H21E,H21F), C32A(H32A,H32B,H32C), C37(H37a,H37b,
 H37c), C37(H37D,H37E,H37F), C19(H19a,H19b,H19c), C30(H30a,H30b,H30c), C35(H35a,
 H35b,H35c), C39(H39a,H39b,H39c), C41(H41a,H41b,H41c), C19A(H19D,H19E,H19F),
 C30A(H30D,H30E,H30F), C35A(H35D,H35E,H35F), C39A(H39D,H39E,H39F), C41A(H41D,
 H41E,H41F), C43(H43A,H43B,H43C), C45(H45A,H45B,H45C), C43A(H43D,H43E,H43F),
 C45A(H45D,H45E,H45F), C32(H32d,H32e,H32f)
;
_olex2_date_sample_data_collection 2024-05-24
_olex2_submission_special_instructions 'No special instructions were received'
_oxdiff_exptl_absorpt_empirical_details
;
Empirical correction (ABSPACK) includes:
- Absorption correction using spherical harmonics
- Frame scaling
- Detector area scaling
;
_oxdiff_exptl_absorpt_empirical_full_max 1.870
_oxdiff_exptl_absorpt_empirical_full_min 0.615

loop_
_space_group_symop_operation_xyz
'x, y, z'
'-x, y+1/2, -z+1/2'
'-x, -y, -z'
'x, -y-1/2, z-1/2'

loop_
_atom_site_label
_atom_site_type_symbol
_atom_site_fract_x
_atom_site_fract_y
_atom_site_fract_z
_atom_site_U_iso_or_equiv
_atom_site_adp_type
_atom_site_occupancy
_atom_site_site_symmetry_order
_atom_site_calc_flag
_atom_site_refinement_flags_posn
_atom_site_refinement_flags_adp
_atom_site_refinement_flags_occupancy
_atom_site_disorder_assembly
_atom_site_disorder_group
Ca1 Ca 0.54772(3) 0.53369(2) 0.67087(3) 0.02518(13) Uani 1 1 d D . . . .
N1 N 0.68032(15) 0.49010(8) 0.79759(13) 0.0258(4) Uani 1 1 d . . . . .
N2 N 0.42775(14) 0.51133(8) 0.74196(13) 0.0244(4) Uani 1 1 d . . . . .
C1 C 0.7708(2) 0.51149(13) 0.96314(17) 0.0374(6) Uani 1 1 d . . . . .
H1A H 0.832925 0.495521 0.952907 0.056 Uiso 1 1 calc R U . . .
H1B H 0.757274 0.488667 1.010094 0.056 Uiso 1 1 calc R U . . .
H1C H 0.785255 0.551859 0.983398 0.056 Uiso 1 1 calc R U . . .
C2 C 0.67286(18) 0.50902(10) 0.87444(15) 0.0263(4) Uani 1 1 d . . . . .
C3 C 0.57808(18) 0.52958(10) 0.88396(16) 0.0274(5) Uani 1 1 d . . . . .
H3 H 0.593(2) 0.5434(12) 0.941(2) 0.025(6) Uiso 1 1 d . . . . .
C4 C 0.46751(18) 0.52386(10) 0.83002(15) 0.0263(4) Uani 1 1 d . . . . .
C5 C 0.3943(2) 0.53240(13) 0.88240(17) 0.0363(6) Uani 1 1 d . . . . .
H5A H 0.424348 0.562200 0.929268 0.054 Uiso 1 1 calc R U . . .
H5B H 0.387829 0.495814 0.911531 0.054 Uiso 1 1 calc R U . . .
H5C H 0.323417 0.544687 0.840264 0.054 Uiso 1 1 calc R U . . .
C6 C 0.77653(19) 0.45985(11) 0.80392(16) 0.0302(5) Uani 1 1 d . . . . .
C7 C 0.85599(19) 0.48719(12) 0.78067(17) 0.0337(5) Uani 1 1 d . . . . .
C8 C 0.9506(2) 0.45675(14) 0.7925(2) 0.0444(6) Uani 1 1 d . . . . .
H8 H 1.004616 0.475013 0.776723 0.053 Uiso 1 1 calc R U . . .
C9 C 0.9669(2) 0.40153(15) 0.8262(3) 0.0548(8) Uani 1 1 d . . . . .
H9 H 1.032969 0.382459 0.836533 0.066 Uiso 1 1 calc R U . . .
C10 C 0.8870(2) 0.37364(14) 0.8451(3) 0.0545(8) Uani 1 1 d . . . . .
H10 H 0.897653 0.334782 0.866613 0.065 Uiso 1 1 calc R U . . .
C11 C 0.7910(2) 0.40147(12) 0.8332(2) 0.0402(6) Uani 1 1 d D . . . .
C12 C 0.84454(19) 0.54918(13) 0.74612(19) 0.0394(6) Uani 1 1 d . . . . .
H12 H 0.766122 0.555941 0.713161 0.047 Uiso 1 1 calc R U . . .
C13 C 0.8813(2) 0.59284(14) 0.8236(2) 0.0486(7) Uani 1 1 d . . . . .
H13A H 0.866061 0.632297 0.797204 0.058 Uiso 1 1 calc R U . . .
H13B H 0.838285 0.587222 0.861939 0.058 Uiso 1 1 calc R U . . .
C14 C 0.9983(3) 0.58959(18) 0.8841(3) 0.0646(10) Uani 1 1 d . . . . .
H14A H 1.042104 0.595600 0.847287 0.097 Uiso 1 1 calc R U . . .
H14B H 1.013984 0.551362 0.913235 0.097 Uiso 1 1 calc R U . . .
H14C H 1.014791 0.619691 0.931200 0.097 Uiso 1 1 calc R U . . .
C15 C 0.8972(2) 0.55857(18) 0.6751(2) 0.0557(9) Uani 1 1 d . . . . .
H15A H 0.975771 0.556213 0.707248 0.067 Uiso 1 1 calc R U . . .
H15B H 0.875517 0.526136 0.630892 0.067 Uiso 1 1 calc R U . . .
C16 C 0.8722(3) 0.6134(2) 0.6234(3) 0.0764(13) Uani 1 1 d . . . . .
H16A H 0.896054 0.611021 0.571967 0.092 Uiso 1 1 calc R U . . .
H16B H 0.909061 0.645463 0.663504 0.092 Uiso 1 1 calc R U . . .
H16C H 0.794710 0.620121 0.600376 0.092 Uiso 1 1 calc R U . . .
C21 C 0.6713(3) 0.30726(14) 0.7039(3) 0.0542(8) Uani 1 1 d D U . . .
H21A H 0.611448 0.333138 0.671247 0.081 Uiso 0.840(6) 1 calc R U P A 1
H21B H 0.654655 0.267929 0.679101 0.081 Uiso 0.840(6) 1 calc R U P A 1
H21C H 0.736251 0.321091 0.696191 0.081 Uiso 0.840(6) 1 calc R U P A 1
H21D H 0.613140 0.300296 0.644966 0.081 Uiso 0.160(6) 1 calc R U P A 2
H21E H 0.697058 0.270120 0.734257 0.081 Uiso 0.160(6) 1 calc R U P A 2
H21F H 0.730086 0.327453 0.693949 0.081 Uiso 0.160(6) 1 calc R U P A 2
C22 C 0.31618(18) 0.49633(11) 0.70164(15) 0.0281(5) Uani 1 1 d . . . . .
C23 C 0.24067(19) 0.53674(11) 0.64608(17) 0.0331(5) Uani 1 1 d D . . . .
C24 C 0.1334(2) 0.51965(14) 0.6102(2) 0.0425(6) Uani 1 1 d . . . . .
H24 H 0.081134 0.546221 0.573452 0.051 Uiso 1 1 calc R U . . .
C25 C 0.1010(2) 0.46554(14) 0.6262(2) 0.0447(7) Uani 1 1 d . . . . .
H25 H 0.027241 0.455545 0.602033 0.054 Uiso 1 1 calc R U . . .
C26 C 0.1759(2) 0.42585(13) 0.67761(19) 0.0395(6) Uani 1 1 d . . . . .
H26 H 0.153159 0.388230 0.687031 0.047 Uiso 1 1 calc R U . . .
C27 C 0.28429(19) 0.43986(11) 0.71594(16) 0.0313(5) Uani 1 1 d . . . . .
C28A C 0.2779(14) 0.5942(5) 0.6210(9) 0.034(3) Uani 0.489(8) 1 d D U P B 2
H28A H 0.351442 0.589743 0.620075 0.041 Uiso 0.489(8) 1 calc R U P B 2
C31A C 0.2798(12) 0.6381(9) 0.6936(9) 0.041(3) Uani 0.489(8) 1 d D U P B 2
H31A H 0.309435 0.674707 0.680133 0.049 Uiso 0.489(8) 1 calc R U P B 2
H31B H 0.331130 0.623807 0.752915 0.049 Uiso 0.489(8) 1 calc R U P B 2
C32A C 0.1752(11) 0.6529(9) 0.7064(9) 0.053(3) Uani 0.489(8) 1 d D U P B 2
H32A H 0.125906 0.671912 0.651217 0.079 Uiso 0.489(8) 1 calc R U P B 2
H32B H 0.190423 0.679070 0.758659 0.079 Uiso 0.489(8) 1 calc R U P B 2
H32C H 0.142373 0.617231 0.717494 0.079 Uiso 0.489(8) 1 calc R U P B 2
C33 C 0.3674(2) 0.39393(11) 0.76567(18) 0.0357(5) Uani 1 1 d D . . . .
H33 H 0.426872 0.414472 0.814552 0.043 Uiso 0.764(6) 1 calc R U P C 1
H33A H 0.436879 0.406542 0.762126 0.043 Uiso 0.236(6) 1 calc R U P C 2
C37 C 0.2944(3) 0.36739(16) 0.8887(2) 0.0539(8) Uani 1 1 d D . . . .
H37A H 0.240898 0.398082 0.864526 0.081 Uiso 0.764(6) 1 calc R U P C 1
H37B H 0.356798 0.383002 0.938489 0.081 Uiso 0.764(6) 1 calc R U P C 1
H37C H 0.263380 0.335555 0.911887 0.081 Uiso 0.764(6) 1 calc R U P C 1
H37D H 0.259933 0.334600 0.849250 0.081 Uiso 0.236(6) 1 calc R U P C 2
H37E H 0.242320 0.398767 0.879666 0.081 Uiso 0.236(6) 1 calc R U P C 2
H37F H 0.320896 0.354929 0.952678 0.081 Uiso 0.236(6) 1 calc R U P C 2
P1 P 0.38698(6) 0.48307(3) 0.49283(5) 0.0300(3) Uani 0.902(3) 1 d . U P D 1
P2 P 0.53924(6) 0.43940(3) 0.53334(5) 0.0308(2) Uani 0.902(3) 1 d . U P D 1
O1 O 0.5690(5) 0.63593(14) 0.7061(3) 0.0368(9) Uani 0.867(5) 1 d D U P D 1
C17 C 0.7050(4) 0.3660(2) 0.8510(3) 0.0408(10) Uani 0.840(6) 1 d D U P A 1
H17 H 0.636082 0.387750 0.824353 0.049 Uiso 0.840(6) 1 calc R U P A 1
C18 C 0.7300(3) 0.3583(2) 0.9559(3) 0.0503(10) Uani 0.840(6) 1 d D U P A 1
H18A H 0.793635 0.333077 0.982238 0.060 Uiso 0.840(6) 1 calc R U P A 1
H18B H 0.748111 0.396645 0.985864 0.060 Uiso 0.840(6) 1 calc R U P A 1
C19 C 0.6391(4) 0.3325(2) 0.9775(3) 0.0541(11) Uani 0.840(6) 1 d D U P A 1
H19A H 0.575353 0.356919 0.951401 0.081 Uiso 0.840(6) 1 calc R U P A 1
H19B H 0.659545 0.330273 1.043888 0.081 Uiso 0.840(6) 1 calc R U P A 1
H19C H 0.623338 0.293422 0.951407 0.081 Uiso 0.840(6) 1 calc R U P A 1
C20 C 0.6888(3) 0.30670(15) 0.8038(3) 0.0483(9) Uani 0.840(6) 1 d D U P A 1
H20A H 0.752379 0.282454 0.836138 0.058 Uiso 0.840(6) 1 calc R U P A 1
H20B H 0.626376 0.287687 0.810866 0.058 Uiso 0.840(6) 1 calc R U P A 1
C29 C 0.2026(9) 0.6308(4) 0.5418(6) 0.0372(19) Uani 0.511(8) 1 d D U P B 1
H29A H 0.129083 0.636694 0.540358 0.045 Uiso 0.511(8) 1 calc R U P B 1
H29B H 0.233878 0.669591 0.541075 0.045 Uiso 0.511(8) 1 calc R U P B 1
C30 C 0.1959(4) 0.5983(2) 0.4561(4) 0.0354(14) Uani 0.511(8) 1 d D U P B 1
H30A H 0.136908 0.613892 0.403464 0.053 Uiso 0.511(8) 1 calc R U P B 1
H30B H 0.183317 0.557016 0.463205 0.053 Uiso 0.511(8) 1 calc R U P B 1
H30C H 0.263356 0.602896 0.446489 0.053 Uiso 0.511(8) 1 calc R U P B 1
C34 C 0.4168(3) 0.36618(16) 0.7001(3) 0.0387(9) Uani 0.764(6) 1 d D . P C 1
H34A H 0.454240 0.396756 0.679510 0.046 Uiso 0.764(6) 1 calc R U P C 1
H34B H 0.470841 0.337111 0.734617 0.046 Uiso 0.764(6) 1 calc R U P C 1
C35 C 0.3351(13) 0.3368(5) 0.6163(6) 0.047(2) Uani 0.764(6) 1 d D . P C 1
H35A H 0.282276 0.365475 0.580631 0.071 Uiso 0.764(6) 1 calc R U P C 1
H35B H 0.298722 0.305777 0.635883 0.071 Uiso 0.764(6) 1 calc R U P C 1
H35C H 0.371848 0.320434 0.578656 0.071 Uiso 0.764(6) 1 calc R U P C 1
C36 C 0.3289(3) 0.34485(15) 0.8128(2) 0.0382(9) Uani 0.764(6) 1 d D . P C 1
H36A H 0.267841 0.324526 0.766640 0.046 Uiso 0.764(6) 1 calc R U P C 1
H36B H 0.387477 0.316385 0.838874 0.046 Uiso 0.764(6) 1 calc R U P C 1
C38 C 0.5311(4) 0.68097(15) 0.6374(3) 0.0497(9) Uani 0.867(5) 1 d D U P D 1
H38A H 0.511440 0.715592 0.664827 0.060 Uiso 0.867(5) 1 calc R U P D 1
H38B H 0.465952 0.667175 0.587297 0.060 Uiso 0.867(5) 1 calc R U P D 1
C39 C 0.6138(5) 0.6978(2) 0.5988(4) 0.0844(19) Uani 0.867(5) 1 d D . P D 1
H39A H 0.586296 0.729705 0.555327 0.127 Uiso 0.867(5) 1 calc R U P D 1
H39B H 0.629599 0.664400 0.567491 0.127 Uiso 0.867(5) 1 calc R U P D 1
H39C H 0.679428 0.710229 0.648432 0.127 Uiso 0.867(5) 1 calc R U P D 1
C40 C 0.6317(3) 0.65934(14) 0.7957(3) 0.0414(8) Uani 0.867(5) 1 d D U P D 1
H40A H 0.680425 0.689595 0.788931 0.050 Uiso 0.867(5) 1 calc R U P D 1
H40B H 0.676370 0.627999 0.834104 0.050 Uiso 0.867(5) 1 calc R U P D 1
C41 C 0.5637(3) 0.68522(15) 0.8436(2) 0.0463(9) Uani 0.867(5) 1 d D U P D 1
H41A H 0.519606 0.716514 0.806213 0.069 Uiso 0.867(5) 1 calc R U P D 1
H41B H 0.610141 0.700795 0.902912 0.069 Uiso 0.867(5) 1 calc R U P D 1
H41C H 0.517233 0.655148 0.852766 0.069 Uiso 0.867(5) 1 calc R U P D 1
P1A P 0.4368(9) 0.4512(6) 0.5222(8) 0.071(4) Uani 0.098(3) 1 d . U P D 2
P2A P 0.6013(10) 0.4649(6) 0.5360(10) 0.083(5) Uani 0.098(3) 1 d . U P D 2
O1A O 0.583(3) 0.6350(7) 0.6928(19) 0.026(5) Uani 0.133(5) 1 d D U P D 2
C17A C 0.7020(17) 0.3720(11) 0.8553(14) 0.045(4) Uani 0.160(6) 1 d D U P A 2
H17A H 0.661640 0.401730 0.875711 0.054 Uiso 0.160(6) 1 calc R U P A 2
C18A C 0.7497(14) 0.3269(9) 0.9310(12) 0.051(4) Uani 0.160(6) 1 d D U P A 2
H18C H 0.772637 0.292800 0.904683 0.062 Uiso 0.160(6) 1 calc R U P A 2
H18D H 0.814539 0.343639 0.978109 0.062 Uiso 0.160(6) 1 calc R U P A 2
C19A C 0.676(2) 0.3064(11) 0.9767(17) 0.065(6) Uani 0.160(6) 1 d D U P A 2
H19D H 0.603239 0.302694 0.931130 0.097 Uiso 0.160(6) 1 calc R U P A 2
H19E H 0.676442 0.334515 1.023373 0.097 Uiso 0.160(6) 1 calc R U P A 2
H19F H 0.700467 0.268639 1.005398 0.097 Uiso 0.160(6) 1 calc R U P A 2
C20A C 0.6288(13) 0.3456(7) 0.7654(10) 0.049(3) Uani 0.160(6) 1 d D U P A 2
H20C H 0.588817 0.378140 0.726789 0.059 Uiso 0.160(6) 1 calc R U P A 2
H20D H 0.575550 0.321782 0.779313 0.059 Uiso 0.160(6) 1 calc R U P A 2
C29A C 0.1983(9) 0.6119(4) 0.5248(7) 0.043(2) Uani 0.489(8) 1 d D U P B 2
H29C H 0.191155 0.579868 0.481211 0.051 Uiso 0.489(8) 1 calc R U P B 2
H29D H 0.126880 0.619345 0.527134 0.051 Uiso 0.489(8) 1 calc R U P B 2
C30A C 0.2372(6) 0.6659(3) 0.4923(5) 0.060(2) Uani 0.489(8) 1 d D U P B 2
H30D H 0.195641 0.671618 0.427099 0.089 Uiso 0.489(8) 1 calc R U P B 2
H30E H 0.313092 0.661414 0.502044 0.089 Uiso 0.489(8) 1 calc R U P B 2
H30F H 0.228101 0.699516 0.526606 0.089 Uiso 0.489(8) 1 calc R U P B 2
C34A C 0.3352(9) 0.3396(4) 0.7113(7) 0.035(3) Uani 0.236(6) 1 d D . P C 2
H34C H 0.259814 0.329891 0.700644 0.043 Uiso 0.236(6) 1 calc R U P C 2
H34D H 0.381272 0.306938 0.743852 0.043 Uiso 0.236(6) 1 calc R U P C 2
C35A C 0.348(4) 0.3512(18) 0.6211(18) 0.045(6) Uani 0.236(6) 1 d D . P C 2
H35D H 0.298260 0.381601 0.587641 0.067 Uiso 0.236(6) 1 calc R U P C 2
H35E H 0.333530 0.315594 0.584660 0.067 Uiso 0.236(6) 1 calc R U P C 2
H35F H 0.421881 0.363875 0.633093 0.067 Uiso 0.236(6) 1 calc R U P C 2
C36A C 0.3857(10) 0.3885(6) 0.8654(7) 0.051(3) Uani 0.236(6) 1 d D . P C 2
H36C H 0.446849 0.361903 0.893750 0.062 Uiso 0.236(6) 1 calc R U P C 2
H36D H 0.407264 0.427032 0.894024 0.062 Uiso 0.236(6) 1 calc R U P C 2
C38A C 0.5967(17) 0.6739(9) 0.6273(13) 0.036(4) Uani 0.133(5) 1 d D U P D 2
H38C H 0.624705 0.651788 0.587267 0.043 Uiso 0.133(5) 1 calc R U P D 2
H38D H 0.651176 0.703241 0.660089 0.043 Uiso 0.133(5) 1 calc R U P D 2
C39A C 0.496(2) 0.7049(11) 0.5685(16) 0.068(9) Uani 0.133(5) 1 d D . P D 2
H39D H 0.453828 0.679384 0.518524 0.102 Uiso 0.133(5) 1 calc R U P D 2
H39E H 0.515629 0.740078 0.543141 0.102 Uiso 0.133(5) 1 calc R U P D 2
H39F H 0.454587 0.715492 0.605338 0.102 Uiso 0.133(5) 1 calc R U P D 2
C40A C 0.5558(15) 0.6606(7) 0.7642(11) 0.029(4) Uani 0.133(5) 1 d D U P D 2
H40C H 0.519093 0.631393 0.788203 0.034 Uiso 0.133(5) 1 calc R U P D 2
H40D H 0.505837 0.693280 0.739087 0.034 Uiso 0.133(5) 1 calc R U P D 2
C41A C 0.6536(17) 0.6821(11) 0.8403(14) 0.049(6) Uani 0.133(5) 1 d D U P D 2
H41D H 0.635065 0.716200 0.868397 0.074 Uiso 0.133(5) 1 calc R U P D 2
H41E H 0.708470 0.692529 0.816148 0.074 Uiso 0.133(5) 1 calc R U P D 2
H41F H 0.681123 0.651480 0.886292 0.074 Uiso 0.133(5) 1 calc R U P D 2
O2 O 0.1015(7) 0.2529(5) 0.6352(7) 0.068(2) Uani 0.515(10) 1 d D U P E 2
C42 C 0.0512(11) 0.2594(7) 0.5386(9) 0.064(3) Uani 0.515(10) 1 d D U P E 2
H42A H 0.046988 0.301046 0.522321 0.077 Uiso 0.515(10) 1 calc R U P E 2
H42B H -0.022600 0.243822 0.517612 0.077 Uiso 0.515(10) 1 calc R U P E 2
C43 C 0.1142(13) 0.2275(9) 0.4924(12) 0.066(4) Uani 0.515(10) 1 d D U P E 2
H43A H 0.078137 0.231129 0.426067 0.099 Uiso 0.515(10) 1 calc R U P E 2
H43B H 0.119279 0.186469 0.509566 0.099 Uiso 0.515(10) 1 calc R U P E 2
H43C H 0.186213 0.244132 0.511400 0.099 Uiso 0.515(10) 1 calc R U P E 2
C44 C 0.0454(6) 0.2782(3) 0.6865(7) 0.063(2) Uani 0.515(10) 1 d D U P E 2
H44A H 0.020016 0.317176 0.661441 0.075 Uiso 0.515(10) 1 calc R U P E 2
H44B H 0.095749 0.283312 0.750364 0.075 Uiso 0.515(10) 1 calc R U P E 2
C45 C -0.0477(8) 0.2438(3) 0.6867(8) 0.078(3) Uani 0.515(10) 1 d D U P E 2
H45A H -0.100182 0.240466 0.624159 0.117 Uiso 0.515(10) 1 calc R U P E 2
H45B H -0.080686 0.263229 0.724867 0.117 Uiso 0.515(10) 1 calc R U P E 2
H45C H -0.023609 0.205046 0.711151 0.117 Uiso 0.515(10) 1 calc R U P E 2
O2A O 0.0690(9) 0.2462(5) 0.5989(9) 0.068(2) Uani 0.485(10) 1 d D U P E 1
C42A C 0.0490(19) 0.2597(11) 0.5075(11) 0.086(5) Uani 0.485(10) 1 d D U P E 1
H42C H 0.058858 0.301855 0.501566 0.103 Uiso 0.485(10) 1 calc R U P E 1
H42D H -0.026077 0.249892 0.469529 0.103 Uiso 0.485(10) 1 calc R U P E 1
C43A C 0.122(2) 0.2271(14) 0.474(2) 0.109(8) Uani 0.485(10) 1 d D U P E 1
H43D H 0.115508 0.241778 0.413822 0.163 Uiso 0.485(10) 1 calc R U P E 1
H43E H 0.103837 0.185804 0.469330 0.163 Uiso 0.485(10) 1 calc R U P E 1
H43F H 0.196397 0.232153 0.516852 0.163 Uiso 0.485(10) 1 calc R U P E 1
C44A C -0.0068(7) 0.2725(4) 0.6292(7) 0.066(2) Uani 0.485(10) 1 d D U P E 1
H44C H -0.079087 0.257355 0.593355 0.080 Uiso 0.485(10) 1 calc R U P E 1
H44D H -0.007374 0.314950 0.619179 0.080 Uiso 0.485(10) 1 calc R U P E 1
C45A C 0.0197(8) 0.2606(5) 0.7276(7) 0.075(3) Uani 0.485(10) 1 d D U P E 1
H45D H 0.014573 0.218867 0.736776 0.113 Uiso 0.485(10) 1 calc R U P E 1
H45E H -0.030653 0.281315 0.748398 0.113 Uiso 0.485(10) 1 calc R U P E 1
H45F H 0.092783 0.273829 0.762722 0.113 Uiso 0.485(10) 1 calc R U P E 1
C28 C 0.2704(11) 0.5997(4) 0.6329(9) 0.030(2) Uani 0.511(8) 1 d D U P B 1
H28 H 0.342018 0.595426 0.628022 0.036 Uiso 0.511(8) 1 calc R U P B 1
C31 C 0.2934(11) 0.6401(8) 0.7135(8) 0.035(2) Uani 0.511(8) 1 d D U P B 1
H31C H 0.319458 0.677698 0.699712 0.042 Uiso 0.511(8) 1 calc R U P B 1
H31D H 0.350319 0.623192 0.767541 0.042 Uiso 0.511(8) 1 calc R U P B 1
C32 C 0.1932(11) 0.6499(7) 0.7347(7) 0.042(2) Uani 0.511(8) 1 d D U P B 1
H32D H 0.139131 0.669855 0.683314 0.063 Uiso 0.511(8) 1 calc R U P B 1
H32E H 0.211160 0.673699 0.789832 0.063 Uiso 0.511(8) 1 calc R U P B 1
H32F H 0.164906 0.612439 0.744663 0.063 Uiso 0.511(8) 1 calc R U P B 1

loop_
_atom_site_aniso_label
_atom_site_aniso_U_11
_atom_site_aniso_U_22
_atom_site_aniso_U_33
_atom_site_aniso_U_23
_atom_site_aniso_U_13
_atom_site_aniso_U_12
Ca1 0.0225(2) 0.0288(2) 0.0254(2) 0.00174(16) 0.01027(17) -0.00269(16)
N1 0.0232(9) 0.0269(9) 0.0286(9) 0.0034(7) 0.0112(7) -0.0012(7)
N2 0.0195(9) 0.0286(9) 0.0257(9) 0.0009(7) 0.0092(7) -0.0021(7)
C1 0.0266(12) 0.0542(16) 0.0290(12) -0.0005(11) 0.0076(10) 0.0070(11)
C2 0.0245(11) 0.0267(11) 0.0276(11) 0.0035(8) 0.0095(9) -0.0016(8)
C3 0.0250(11) 0.0326(12) 0.0251(11) -0.0012(9) 0.0098(9) -0.0015(9)
C4 0.0233(10) 0.0280(11) 0.0293(11) 0.0027(9) 0.0118(9) -0.0009(8)
C5 0.0271(12) 0.0548(16) 0.0299(12) -0.0005(11) 0.0141(10) -0.0021(11)
C6 0.0271(11) 0.0339(12) 0.0321(12) -0.0006(9) 0.0140(9) 0.0005(9)
C7 0.0234(11) 0.0410(14) 0.0356(12) 0.0025(10) 0.0098(10) 0.0000(10)
C8 0.0298(13) 0.0509(16) 0.0590(17) 0.0043(14) 0.0240(12) 0.0023(11)
C9 0.0373(15) 0.0485(17) 0.088(2) 0.0026(16) 0.0343(16) 0.0107(13)
C10 0.0425(16) 0.0372(15) 0.095(3) 0.0052(16) 0.0378(17) 0.0081(12)
C11 0.0329(13) 0.0340(13) 0.0605(17) 0.0008(12) 0.0252(12) 0.0029(10)
C12 0.0196(11) 0.0492(15) 0.0453(14) 0.0134(12) 0.0074(10) -0.0035(10)
C13 0.0323(14) 0.0434(15) 0.069(2) 0.0030(14) 0.0172(13) -0.0002(12)
C14 0.0398(17) 0.067(2) 0.075(2) -0.0260(19) 0.0073(16) -0.0105(15)
C15 0.0278(13) 0.086(2) 0.0504(17) 0.0181(16) 0.0112(12) -0.0106(14)
C16 0.0438(18) 0.106(3) 0.074(2) 0.038(2) 0.0153(17) -0.0124(19)
C21 0.0470(16) 0.0413(15) 0.080(2) 0.0003(15) 0.0297(16) 0.0026(13)
C22 0.0213(10) 0.0384(12) 0.0269(11) -0.0035(9) 0.0115(9) -0.0060(9)
C23 0.0230(11) 0.0428(14) 0.0338(12) -0.0002(10) 0.0111(10) -0.0022(10)
C24 0.0217(12) 0.0614(18) 0.0425(14) -0.0013(13) 0.0097(11) -0.0014(11)
C25 0.0240(12) 0.0633(19) 0.0463(15) -0.0132(13) 0.0124(11) -0.0138(12)
C26 0.0313(13) 0.0478(15) 0.0426(14) -0.0099(12) 0.0175(11) -0.0155(11)
C27 0.0283(11) 0.0365(13) 0.0313(11) -0.0055(10) 0.0138(10) -0.0066(10)
C28A 0.026(4) 0.050(4) 0.032(4) 0.004(3) 0.018(3) 0.013(3)
C31A 0.026(4) 0.050(5) 0.042(5) 0.011(4) 0.008(4) -0.001(4)
C32A 0.043(6) 0.059(5) 0.061(8) -0.001(6) 0.025(6) 0.000(5)
C33 0.0371(13) 0.0334(13) 0.0365(13) -0.0007(10) 0.0135(11) -0.0092(10)
C37 0.0564(18) 0.062(2) 0.0510(17) -0.0062(15) 0.0286(15) -0.0134(15)
P1 0.0226(4) 0.0404(5) 0.0284(4) -0.0032(3) 0.0112(3) -0.0065(3)
P2 0.0345(5) 0.0306(4) 0.0271(3) 0.0020(3) 0.0113(3) 0.0014(3)
O1 0.0346(18) 0.0286(14) 0.052(2) 0.0018(12) 0.0223(14) -0.0025(10)
C17 0.0334(18) 0.034(2) 0.059(2) 0.0012(16) 0.0225(16) 0.0001(15)
C18 0.0353(17) 0.059(2) 0.055(2) -0.0056(18) 0.0157(15) -0.0072(16)
C19 0.051(2) 0.061(3) 0.055(2) -0.003(2) 0.0248(19) -0.013(2)
C20 0.0414(18) 0.0369(17) 0.074(2) 0.0020(16) 0.0303(17) 0.0001(14)
C29 0.033(3) 0.035(4) 0.037(3) -0.003(3) 0.006(2) 0.005(3)
C30 0.027(2) 0.045(3) 0.035(3) 0.007(2) 0.0123(19) 0.006(2)
C34 0.0374(18) 0.0361(18) 0.047(2) 0.0015(15) 0.0206(16) 0.0026(14)
C35 0.058(5) 0.040(6) 0.045(3) -0.010(2) 0.020(2) 0.002(3)
C36 0.0335(17) 0.0386(18) 0.0426(19) -0.0008(14) 0.0143(15) -0.0070(14)
C38 0.073(3) 0.0308(16) 0.051(2) 0.0044(15) 0.0284(18) -0.0021(16)
C39 0.150(5) 0.044(2) 0.105(4) -0.009(2) 0.100(4) -0.022(3)
C40 0.0292(17) 0.0323(16) 0.061(2) -0.0030(16) 0.0146(16) -0.0013(13)
C41 0.0432(18) 0.0406(17) 0.0508(19) -0.0097(15) 0.0126(15) 0.0002(14)
P1A 0.053(6) 0.079(7) 0.064(6) 0.028(5) 0.003(5) -0.026(6)
P2A 0.056(6) 0.081(9) 0.104(9) -0.043(7) 0.022(6) 0.009(6)
O1A 0.032(10) 0.025(7) 0.030(7) -0.010(5) 0.020(6) -0.012(6)
C17A 0.039(6) 0.035(7) 0.069(7) 0.007(6) 0.029(6) 0.003(6)
C18A 0.041(6) 0.037(6) 0.072(7) 0.005(6) 0.017(6) -0.001(6)
C19A 0.069(11) 0.060(11) 0.061(10) -0.008(9) 0.020(9) 0.025(10)
C20A 0.043(6) 0.048(6) 0.063(6) 0.023(5) 0.028(5) 0.006(5)
C29A 0.029(3) 0.051(5) 0.046(5) 0.014(4) 0.013(3) 0.008(4)
C30A 0.047(4) 0.071(5) 0.064(4) 0.017(3) 0.024(3) 0.012(3)
C34A 0.042(6) 0.025(5) 0.043(5) 0.001(4) 0.020(5) -0.014(4)
C35A 0.057(13) 0.039(18) 0.045(9) 0.003(8) 0.028(10) -0.002(11)
C36A 0.061(7) 0.043(7) 0.046(5) 0.003(5) 0.016(6) -0.012(6)
C38A 0.045(9) 0.034(8) 0.039(8) -0.001(6) 0.029(7) -0.006(7)
C39A 0.12(3) 0.044(13) 0.058(16) -0.005(12) 0.059(18) -0.007(15)
C40A 0.040(8) 0.024(7) 0.029(7) -0.008(6) 0.021(6) -0.006(6)
C41A 0.062(12) 0.049(12) 0.035(9) -0.025(9) 0.015(8) -0.005(10)
O2 0.046(4) 0.072(5) 0.093(6) 0.013(4) 0.034(4) 0.003(3)
C42 0.046(4) 0.062(5) 0.080(9) 0.021(7) 0.017(6) -0.001(4)
C43 0.037(5) 0.076(7) 0.076(7) -0.002(6) 0.013(5) -0.013(4)
C44 0.048(4) 0.058(4) 0.087(6) 0.004(4) 0.030(4) 0.000(3)
C45 0.061(5) 0.053(4) 0.143(8) -0.017(5) 0.064(6) -0.016(4)
O2A 0.071(6) 0.047(4) 0.097(8) 0.005(5) 0.046(5) 0.005(4)
C42A 0.083(7) 0.091(7) 0.075(8) 0.015(8) 0.021(7) 0.010(6)
C43A 0.090(11) 0.126(13) 0.123(14) -0.054(10) 0.054(9) -0.035(9)
C44A 0.052(5) 0.058(4) 0.085(6) -0.004(4) 0.021(4) 0.013(4)
C45A 0.068(6) 0.069(5) 0.107(7) -0.008(5) 0.054(6) -0.010(5)
C28 0.015(3) 0.037(3) 0.041(4) 0.006(3) 0.013(3) 0.001(3)
C31 0.028(4) 0.034(3) 0.035(4) -0.001(3) 0.001(3) 0.001(3)
C32 0.034(4) 0.043(4) 0.037(5) -0.009(4) 0.000(4) 0.006(3)

loop_
_atom_type_symbol
_atom_type_description
_atom_type_scat_dispersion_real
_atom_type_scat_dispersion_imag
_atom_type_scat_source
C C 0.0181 0.0091 'International Tables Vol C Tables 4.2.6.8 and 6.1.1.4'
H H 0.0000 0.0000 'International Tables Vol C Tables 4.2.6.8 and 6.1.1.4'
Ca Ca 0.3641 1.2855 'International Tables Vol C Tables 4.2.6.8 and 6.1.1.4'
N N 0.0311 0.0180 'International Tables Vol C Tables 4.2.6.8 and 6.1.1.4'
O O 0.0492 0.0322 'International Tables Vol C Tables 4.2.6.8 and 6.1.1.4'
P P 0.2955 0.4335 'International Tables Vol C Tables 4.2.6.8 and 6.1.1.4'

loop_
_exptl_crystal_face_index_h
_exptl_crystal_face_index_k
_exptl_crystal_face_index_l
_exptl_crystal_face_perp_dist
-2 1 -1 0.1044
0 -2 -1 0.1185
0 2 1 0.0817
1 2 9 0.0848
0 0 -10 0.0997
-5 -8 8 0.1178
-6 -8 -3 0.1077
5 7 -8 0.1343
4 6 6 0.0883
3 -12 -6 0.1093
-1 1 0 0.1029
7 -4 2 0.1015
1 -15 -2 0.1078
-1 2 -1 0.1082
5 -5 5 0.0886
2 -14 1 0.1073
-1 12 -6 0.1205
1 -1 2 0.0843
-8 4 6 0.0945
9 -2 -3 0.1226
0 1 1 0.0724
-4 7 9 0.0852
6 -7 -8 0.1254
8 0 -7 0.1314
6 -3 -10 0.1206
-8 4 2 0.0938
-1 14 -2 0.1111

loop_
_geom_angle_atom_site_label_1
_geom_angle_atom_site_label_2
_geom_angle_atom_site_label_3
_geom_angle
_geom_angle_site_symmetry_1
_geom_angle_site_symmetry_3
_geom_angle_publ_flag
N1 Ca1 P1 107.44(5) . 3_666 ?
N1 Ca1 P1 131.99(5) . . ?
N1 Ca1 P2 96.68(5) . . ?
N1 Ca1 P2 148.73(5) . 3_666 ?
N1 Ca1 O1 103.53(15) . . ?
N1 Ca1 P1A 113.5(3) . . ?
N1 Ca1 P1A 124.5(3) . 3_666 ?
N1 Ca1 P2A 151.5(2) . 3_666 ?
N1 Ca1 P2A 94.1(3) . . ?
N1 Ca1 O1A 104.3(9) . . ?
N2 Ca1 N1 86.48(6) . . ?
N2 Ca1 P1 88.76(5) . . ?
N2 Ca1 P1 147.82(5) . 3_666 ?
N2 Ca1 P2 109.57(5) . . ?
N2 Ca1 P2 119.26(5) . 3_666 ?
N2 Ca1 O1 98.53(11) . . ?
N2 Ca1 P1A 142.55(19) . 3_666 ?
N2 Ca1 P1A 90.2(2) . . ?
N2 Ca1 P2A 128.7(3) . . ?
N2 Ca1 P2A 102.3(3) . 3_666 ?
N2 Ca1 O1A 106.5(6) . . ?
P1 Ca1 P1 60.18(2) 3_666 . ?
P1 Ca1 P2 41.36(2) 3_666 3_666 ?
P1 Ca1 P1A 18.2(3) 3_666 3_666 ?
P1 Ca1 P1A 55.52(17) . 3_666 ?
P1 Ca1 P2A 24.4(3) . 3_666 ?
P1 Ca1 P2A 52.6(2) 3_666 3_666 ?
P2 Ca1 P1 41.29(2) . . ?
P2 Ca1 P1 41.27(2) 3_666 . ?
P2 Ca1 P1 41.49(2) . 3_666 ?
P2 Ca1 P2 59.65(2) . 3_666 ?
P2 Ca1 P1A 25.1(2) 3_666 3_666 ?
P2 Ca1 P1A 52.2(2) . 3_666 ?
P2 Ca1 P2A 54.9(2) . 3_666 ?
P2 Ca1 P2A 18.7(3) 3_666 3_666 ?
O1 Ca1 P1 105.80(9) . 3_666 ?
O1 Ca1 P1 124.41(14) . . ?
O1 Ca1 P2 90.62(12) . 3_666 ?
O1 Ca1 P2 146.23(10) . . ?
O1 Ca1 P1A 94.0(3) . 3_666 ?
O1 Ca1 P2A 101.8(3) . 3_666 ?
P1A Ca1 P2A 40.6(3) . 3_666 ?
P2A Ca1 P1A 43.0(4) . . ?
P2A Ca1 P2A 59.1(4) . 3_666 ?
O1A Ca1 P1A 139.5(8) . . ?
O1A Ca1 P2A 99.0(8) . 3_666 ?
O1A Ca1 P2A 122.8(6) . . ?
C2 N1 Ca1 110.17(15) . . ?
C2 N1 C6 117.86(19) . . ?
C6 N1 Ca1 130.03(15) . . ?
C4 N2 Ca1 111.98(14) . . ?
C4 N2 C22 117.72(18) . . ?
C22 N2 Ca1 129.32(14) . . ?
H1A C1 H1B 109.5 . . ?
H1A C1 H1C 109.5 . . ?
H1B C1 H1C 109.5 . . ?
C2 C1 H1A 109.5 . . ?
C2 C1 H1B 109.5 . . ?
C2 C1 H1C 109.5 . . ?
N1 C2 C1 121.1(2) . . ?
N1 C2 C3 125.6(2) . . ?
C3 C2 C1 113.2(2) . . ?
C2 C3 H3 110.7(17) . . ?
C4 C3 C2 133.5(2) . . ?
C4 C3 H3 114.7(17) . . ?
N2 C4 C3 125.1(2) . . ?
N2 C4 C5 120.7(2) . . ?
C3 C4 C5 114.2(2) . . ?
C4 C5 H5A 109.5 . . ?
C4 C5 H5B 109.5 . . ?
C4 C5 H5C 109.5 . . ?
H5A C5 H5B 109.5 . . ?
H5A C5 H5C 109.5 . . ?
H5B C5 H5C 109.5 . . ?
C7 C6 N1 121.1(2) . . ?
C7 C6 C11 119.2(2) . . ?
C11 C6 N1 119.6(2) . . ?
C6 C7 C8 118.8(2) . . ?
C6 C7 C12 122.2(2) . . ?
C8 C7 C12 119.0(2) . . ?
C7 C8 H8 119.2 . . ?
C9 C8 C7 121.6(3) . . ?
C9 C8 H8 119.2 . . ?
C8 C9 H9 120.2 . . ?
C8 C9 C10 119.6(3) . . ?
C10 C9 H9 120.2 . . ?
C9 C10 H10 119.5 . . ?
C9 C10 C11 121.1(3) . . ?
C11 C10 H10 119.5 . . ?
C6 C11 C17 123.4(3) . . ?
C6 C11 C17A 118.4(11) . . ?
C10 C11 C6 119.4(2) . . ?
C10 C11 C17 117.2(3) . . ?
C10 C11 C17A 122.1(11) . . ?
C7 C12 H12 106.3 . . ?
C7 C12 C13 112.1(2) . . ?
C7 C12 C15 112.3(3) . . ?
C13 C12 H12 106.3 . . ?
C13 C12 C15 113.0(2) . . ?
C15 C12 H12 106.3 . . ?
C12 C13 H13A 108.4 . . ?
C12 C13 H13B 108.4 . . ?
H13A C13 H13B 107.5 . . ?
C14 C13 C12 115.3(3) . . ?
C14 C13 H13A 108.4 . . ?
C14 C13 H13B 108.4 . . ?
C13 C14 H14A 109.5 . . ?
C13 C14 H14B 109.5 . . ?
C13 C14 H14C 109.5 . . ?
H14A C14 H14B 109.5 . . ?
H14A C14 H14C 109.5 . . ?
H14B C14 H14C 109.5 . . ?
C12 C15 H15A 108.1 . . ?
C12 C15 H15B 108.1 . . ?
H15A C15 H15B 107.3 . . ?
C16 C15 C12 116.7(3) . . ?
C16 C15 H15A 108.1 . . ?
C16 C15 H15B 108.1 . . ?
C15 C16 H16A 109.5 . . ?
C15 C16 H16B 109.5 . . ?
C15 C16 H16C 109.5 . . ?
H16A C16 H16B 109.5 . . ?
H16A C16 H16C 109.5 . . ?
H16B C16 H16C 109.5 . . ?
H21A C21 H21B 109.5 . . ?
H21A C21 H21C 109.5 . . ?
H21B C21 H21C 109.5 . . ?
H21D C21 H21E 109.5 . . ?
H21D C21 H21F 109.5 . . ?
H21E C21 H21F 109.5 . . ?
C20 C21 H21A 109.5 . . ?
C20 C21 H21B 109.5 . . ?
C20 C21 H21C 109.5 . . ?
C20A C21 H21D 109.5 . . ?
C20A C21 H21E 109.5 . . ?
C20A C21 H21F 109.5 . . ?
C23 C22 N2 120.4(2) . . ?
C27 C22 N2 118.6(2) . . ?
C27 C22 C23 120.9(2) . . ?
C22 C23 C28A 120.3(7) . . ?
C22 C23 C28 122.8(6) . . ?
C24 C23 C22 117.4(2) . . ?
C24 C23 C28A 122.1(7) . . ?
C24 C23 C28 119.5(6) . . ?
C23 C24 H24 119.0 . . ?
C25 C24 C23 122.1(3) . . ?
C25 C24 H24 119.0 . . ?
C24 C25 H25 120.1 . . ?
C24 C25 C26 119.9(2) . . ?
C26 C25 H25 120.1 . . ?
C25 C26 H26 119.4 . . ?
C25 C26 C27 121.3(3) . . ?
C27 C26 H26 119.4 . . ?
C22 C27 C33 120.8(2) . . ?
C26 C27 C22 118.3(2) . . ?
C26 C27 C33 120.7(2) . . ?
C23 C28A H28A 109.8 . . ?
C23 C28A C31A 107.3(13) . . ?
C23 C28A C29A 108.1(9) . . ?
C31A C28A H28A 109.8 . . ?
C31A C28A C29A 111.9(9) . . ?
C29A C28A H28A 109.8 . . ?
C28A C31A H31A 107.5 . . ?
C28A C31A H31B 107.5 . . ?
C28A C31A C32A 119.2(13) . . ?
H31A C31A H31B 107.0 . . ?
C32A C31A H31A 107.5 . . ?
C32A C31A H31B 107.5 . . ?
C31A C32A H32A 109.5 . . ?
C31A C32A H32B 109.5 . . ?
C31A C32A H32C 109.5 . . ?
H32A C32A H32B 109.5 . . ?
H32A C32A H32C 109.5 . . ?
H32B C32A H32C 109.5 . . ?
C27 C33 H33 106.9 . . ?
C27 C33 H33A 106.9 . . ?
C27 C33 C34 110.8(2) . . ?
C27 C33 C36 116.2(2) . . ?
C34 C33 H33 106.9 . . ?
C36 C33 H33 106.9 . . ?
C36 C33 C34 108.7(2) . . ?
C34A C33 C27 106.6(5) . . ?
C34A C33 H33A 106.9 . . ?
C34A C33 C36A 115.6(6) . . ?
C36A C33 C27 113.4(6) . . ?
C36A C33 H33A 106.9 . . ?
H37A C37 H37B 109.5 . . ?
H37A C37 H37C 109.5 . . ?
H37B C37 H37C 109.5 . . ?
H37D C37 H37E 109.5 . . ?
H37D C37 H37F 109.5 . . ?
H37E C37 H37F 109.5 . . ?
C36 C37 H37A 109.5 . . ?
C36 C37 H37B 109.5 . . ?
C36 C37 H37C 109.5 . . ?
C36A C37 H37D 109.5 . . ?
C36A C37 H37E 109.5 . . ?
C36A C37 H37F 109.5 . . ?
Ca1 P1 Ca1 119.82(2) 3_666 . ?
P2 P1 Ca1 68.77(3) . . ?
P2 P1 Ca1 69.17(3) 3_666 3_666 ?
P2 P1 Ca1 69.51(3) . 3_666 ?
P2 P1 Ca1 69.05(3) 3_666 . ?
P2 P1 P2 89.39(3) . 3_666 ?
Ca1 P2 Ca1 120.35(2) . 3_666 ?
P1 P2 Ca1 69.68(3) 3_666 3_666 ?
P1 P2 Ca1 69.94(3) . . ?
P1 P2 Ca1 69.14(3) . 3_666 ?
P1 P2 Ca1 69.34(3) 3_666 . ?
P1 P2 P1 90.61(3) . 3_666 ?
C38 O1 Ca1 123.3(3) . . ?
C38 O1 C40 112.1(3) . . ?
C40 O1 Ca1 124.2(3) . . ?
C11 C17 H17 107.5 . . ?
C11 C17 C18 112.1(3) . . ?
C11 C17 C20 111.6(4) . . ?
C18 C17 H17 107.5 . . ?
C20 C17 H17 107.5 . . ?
C20 C17 C18 110.3(4) . . ?
C17 C18 H18A 108.7 . . ?
C17 C18 H18B 108.7 . . ?
H18A C18 H18B 107.6 . . ?
C19 C18 C17 114.2(3) . . ?
C19 C18 H18A 108.7 . . ?
C19 C18 H18B 108.7 . . ?
C18 C19 H19A 109.5 . . ?
C18 C19 H19B 109.5 . . ?
C18 C19 H19C 109.5 . . ?
H19A C19 H19B 109.5 . . ?
H19A C19 H19C 109.5 . . ?
H19B C19 H19C 109.5 . . ?
C21 C20 C17 116.1(3) . . ?
C21 C20 H20A 108.3 . . ?
C21 C20 H20B 108.3 . . ?
C17 C20 H20A 108.3 . . ?
C17 C20 H20B 108.3 . . ?
H20A C20 H20B 107.4 . . ?
H29A C29 H29B 107.6 . . ?
C30 C29 H29A 108.7 . . ?
C30 C29 H29B 108.7 . . ?
C30 C29 C28 114.4(8) . . ?
C28 C29 H29A 108.7 . . ?
C28 C29 H29B 108.7 . . ?
C29 C30 H30A 109.5 . . ?
C29 C30 H30B 109.5 . . ?
C29 C30 H30C 109.5 . . ?
H30A C30 H30B 109.5 . . ?
H30A C30 H30C 109.5 . . ?
H30B C30 H30C 109.5 . . ?
C33 C34 H34A 108.7 . . ?
C33 C34 H34B 108.7 . . ?
H34A C34 H34B 107.6 . . ?
C35 C34 C33 114.2(6) . . ?
C35 C34 H34A 108.7 . . ?
C35 C34 H34B 108.7 . . ?
C34 C35 H35A 109.5 . . ?
C34 C35 H35B 109.5 . . ?
C34 C35 H35C 109.5 . . ?
H35A C35 H35B 109.5 . . ?
H35A C35 H35C 109.5 . . ?
H35B C35 H35C 109.5 . . ?
C33 C36 H36A 109.1 . . ?
C33 C36 H36B 109.1 . . ?
C37 C36 C33 112.5(3) . . ?
C37 C36 H36A 109.1 . . ?
C37 C36 H36B 109.1 . . ?
H36A C36 H36B 107.8 . . ?
O1 C38 H38A 109.1 . . ?
O1 C38 H38B 109.1 . . ?
O1 C38 C39 112.4(4) . . ?
H38A C38 H38B 107.9 . . ?
C39 C38 H38A 109.1 . . ?
C39 C38 H38B 109.1 . . ?
C38 C39 H39A 109.5 . . ?
C38 C39 H39B 109.5 . . ?
C38 C39 H39C 109.5 . . ?
H39A C39 H39B 109.5 . . ?
H39A C39 H39C 109.5 . . ?
H39B C39 H39C 109.5 . . ?
O1 C40 H40A 109.0 . . ?
O1 C40 H40B 109.0 . . ?
O1 C40 C41 113.1(3) . . ?
H40A C40 H40B 107.8 . . ?
C41 C40 H40A 109.0 . . ?
C41 C40 H40B 109.0 . . ?
C40 C41 H41A 109.5 . . ?
C40 C41 H41B 109.5 . . ?
C40 C41 H41C 109.5 . . ?
H41A C41 H41B 109.5 . . ?
H41A C41 H41C 109.5 . . ?
H41B C41 H41C 109.5 . . ?
Ca1 P1A Ca1 120.1(3) . 3_666 ?
P2A P1A Ca1 68.4(4) . . ?
P2A P1A Ca1 74.1(5) 3_666 . ?
P2A P1A P2A 89.1(6) 3_666 . ?
Ca1 P2A Ca1 120.9(4) . 3_666 ?
P1A P2A Ca1 68.6(5) . . ?
P1A P2A Ca1 74.8(5) 3_666 . ?
P1A P2A P1A 90.9(6) 3_666 . ?
C38A O1A Ca1 125.6(14) . . ?
C38A O1A C40A 116.7(16) . . ?
C40A O1A Ca1 114.8(11) . . ?
C11 C17A H17A 109.5 . . ?
C11 C17A C18A 110.1(16) . . ?
C18A C17A H17A 109.5 . . ?
C20A C17A C11 104.8(15) . . ?
C20A C17A H17A 109.5 . . ?
C20A C17A C18A 113.2(15) . . ?
C17A C18A H18C 108.5 . . ?
C17A C18A H18D 108.5 . . ?
H18C C18A H18D 107.5 . . ?
C19A C18A C17A 115.3(17) . . ?
C19A C18A H18C 108.5 . . ?
C19A C18A H18D 108.5 . . ?
C18A C19A H19D 109.5 . . ?
C18A C19A H19E 109.5 . . ?
C18A C19A H19F 109.5 . . ?
H19D C19A H19E 109.5 . . ?
H19D C19A H19F 109.5 . . ?
H19E C19A H19F 109.5 . . ?
C21 C20A H20C 106.6 . . ?
C21 C20A H20D 106.6 . . ?
C17A C20A C21 122.9(15) . . ?
C17A C20A H20C 106.6 . . ?
C17A C20A H20D 106.6 . . ?
H20C C20A H20D 106.6 . . ?
C28A C29A H29C 109.6 . . ?
C28A C29A H29D 109.6 . . ?
H29C C29A H29D 108.1 . . ?
C30A C29A C28A 110.4(8) . . ?
C30A C29A H29C 109.6 . . ?
C30A C29A H29D 109.6 . . ?
C29A C30A H30D 109.5 . . ?
C29A C30A H30E 109.5 . . ?
C29A C30A H30F 109.5 . . ?
H30D C30A H30E 109.5 . . ?
H30D C30A H30F 109.5 . . ?
H30E C30A H30F 109.5 . . ?
C33 C34A H34C 110.5 . . ?
C33 C34A H34D 110.5 . . ?
C33 C34A C35A 106.3(15) . . ?
H34C C34A H34D 108.7 . . ?
C35A C34A H34C 110.5 . . ?
C35A C34A H34D 110.5 . . ?
C34A C35A H35D 109.5 . . ?
C34A C35A H35E 109.5 . . ?
C34A C35A H35F 109.5 . . ?
H35D C35A H35E 109.5 . . ?
H35D C35A H35F 109.5 . . ?
H35E C35A H35F 109.5 . . ?
C33 C36A H36C 108.0 . . ?
C33 C36A H36D 108.0 . . ?
C37 C36A C33 117.2(7) . . ?
C37 C36A H36C 108.0 . . ?
C37 C36A H36D 108.0 . . ?
H36C C36A H36D 107.2 . . ?
O1A C38A H38C 108.6 . . ?
O1A C38A H38D 108.6 . . ?
O1A C38A C39A 115(2) . . ?
H38C C38A H38D 107.6 . . ?
C39A C38A H38C 108.6 . . ?
C39A C38A H38D 108.6 . . ?
C38A C39A H39D 109.5 . . ?
C38A C39A H39E 109.5 . . ?
C38A C39A H39F 109.5 . . ?
H39D C39A H39E 109.5 . . ?
H39D C39A H39F 109.5 . . ?
H39E C39A H39F 109.5 . . ?
O1A C40A H40C 109.4 . . ?
O1A C40A H40D 109.4 . . ?
O1A C40A C41A 111(2) . . ?
H40C C40A H40D 108.0 . . ?
C41A C40A H40C 109.4 . . ?
C41A C40A H40D 109.4 . . ?
C40A C41A H41D 109.5 . . ?
C40A C41A H41E 109.5 . . ?
C40A C41A H41F 109.5 . . ?
H41D C41A H41E 109.5 . . ?
H41D C41A H41F 109.5 . . ?
H41E C41A H41F 109.5 . . ?
C44 O2 C42 115.1(10) . . ?
O2 C42 H42A 109.7 . . ?
O2 C42 H42B 109.7 . . ?
O2 C42 C43 109.8(12) . . ?
H42A C42 H42B 108.2 . . ?
C43 C42 H42A 109.7 . . ?
C43 C42 H42B 109.7 . . ?
C42 C43 H43A 109.5 . . ?
C42 C43 H43B 109.5 . . ?
C42 C43 H43C 109.5 . . ?
H43A C43 H43B 109.5 . . ?
H43A C43 H43C 109.5 . . ?
H43B C43 H43C 109.5 . . ?
O2 C44 H44A 108.7 . . ?
O2 C44 H44B 108.7 . . ?
O2 C44 C45 114.2(8) . . ?
H44A C44 H44B 107.6 . . ?
C45 C44 H44A 108.7 . . ?
C45 C44 H44B 108.7 . . ?
C44 C45 H45A 109.5 . . ?
C44 C45 H45B 109.5 . . ?
C44 C45 H45C 109.5 . . ?
H45A C45 H45B 109.5 . . ?
H45A C45 H45C 109.5 . . ?
H45B C45 H45C 109.5 . . ?
C42A O2A C44A 111.5(13) . . ?
O2A C42A H42C 109.5 . . ?
O2A C42A H42D 109.5 . . ?
O2A C42A C43A 110.8(19) . . ?
H42C C42A H42D 108.1 . . ?
C43A C42A H42C 109.5 . . ?
C43A C42A H42D 109.5 . . ?
C42A C43A H43D 109.5 . . ?
C42A C43A H43E 109.5 . . ?
C42A C43A H43F 109.5 . . ?
H43D C43A H43E 109.5 . . ?
H43D C43A H43F 109.5 . . ?
H43E C43A H43F 109.5 . . ?
O2A C44A H44C 109.5 . . ?
O2A C44A H44D 109.5 . . ?
O2A C44A C45A 110.6(8) . . ?
H44C C44A H44D 108.1 . . ?
C45A C44A H44C 109.5 . . ?
C45A C44A H44D 109.5 . . ?
C44A C45A H45D 109.5 . . ?
C44A C45A H45E 109.5 . . ?
C44A C45A H45F 109.5 . . ?
H45D C45A H45E 109.5 . . ?
H45D C45A H45F 109.5 . . ?
H45E C45A H45F 109.5 . . ?
C23 C28 C29 117.7(8) . . ?
C23 C28 H28 102.9 . . ?
C29 C28 H28 102.9 . . ?
C31 C28 C23 116.7(11) . . ?
C31 C28 C29 111.0(8) . . ?
C31 C28 H28 102.9 . . ?
C28 C31 H31C 109.5 . . ?
C28 C31 H31D 109.5 . . ?
C28 C31 C32 110.9(12) . . ?
H31C C31 H31D 108.1 . . ?
C32 C31 H31C 109.5 . . ?
C32 C31 H31D 109.5 . . ?
C31 C32 H32D 109.5 . . ?
C31 C32 H32E 109.5 . . ?
C31 C32 H32F 109.5 . . ?
H32D C32 H32E 109.5 . . ?
H32D C32 H32F 109.5 . . ?
H32E C32 H32F 109.5 . . ?

loop_
_geom_bond_atom_site_label_1
_geom_bond_atom_site_label_2
_geom_bond_distance
_geom_bond_site_symmetry_2
_geom_bond_publ_flag
Ca1 N1 2.3533(19) . ?
Ca1 N2 2.3413(18) . ?
Ca1 P1 3.0683(8) . ?
Ca1 P1 3.0482(8) 3_666 ?
Ca1 P2 3.0447(8) . ?
Ca1 P2 3.0557(8) 3_666 ?
Ca1 O1 2.415(3) . ?
Ca1 P1A 3.151(12) 3_666 ?
Ca1 P1A 2.957(12) . ?
Ca1 P2A 2.952(11) . ?
Ca1 P2A 3.132(14) 3_666 ?
Ca1 O1A 2.385(15) . ?
N1 C2 1.328(3) . ?
N1 C6 1.441(3) . ?
N2 C4 1.322(3) . ?
N2 C22 1.438(3) . ?
C1 H1A 0.9800 . ?
C1 H1B 0.9800 . ?
C1 H1C 0.9800 . ?
C1 C2 1.526(3) . ?
C2 C3 1.420(3) . ?
C3 H3 0.91(3) . ?
C3 C4 1.419(3) . ?
C4 C5 1.517(3) . ?
C5 H5A 0.9800 . ?
C5 H5B 0.9800 . ?
C5 H5C 0.9800 . ?
C6 C7 1.403(3) . ?
C6 C11 1.413(4) . ?
C7 C8 1.404(4) . ?
C7 C12 1.517(4) . ?
C8 H8 0.9500 . ?
C8 C9 1.366(5) . ?
C9 H9 0.9500 . ?
C9 C10 1.378(4) . ?
C10 H10 0.9500 . ?
C10 C11 1.392(4) . ?
C11 C17 1.526(5) . ?
C11 C17A 1.526(16) . ?
C12 H12 1.0000 . ?
C12 C13 1.518(4) . ?
C12 C15 1.548(4) . ?
C13 H13A 0.9900 . ?
C13 H13B 0.9900 . ?
C13 C14 1.509(4) . ?
C14 H14A 0.9800 . ?
C14 H14B 0.9800 . ?
C14 H14C 0.9800 . ?
C15 H15A 0.9900 . ?
C15 H15B 0.9900 . ?
C15 C16 1.474(5) . ?
C16 H16A 0.9800 . ?
C16 H16B 0.9800 . ?
C16 H16C 0.9800 . ?
C21 H21A 0.9800 . ?
C21 H21B 0.9800 . ?
C21 H21C 0.9800 . ?
C21 H21D 0.9800 . ?
C21 H21E 0.9800 . ?
C21 H21F 0.9800 . ?
C21 C20 1.506(5) . ?
C21 C20A 1.570(12) . ?
C22 C23 1.417(4) . ?
C22 C27 1.415(3) . ?
C23 C24 1.397(3) . ?
C23 C28A 1.520(11) . ?
C23 C28 1.540(9) . ?
C24 H24 0.9500 . ?
C24 C25 1.376(5) . ?
C25 H25 0.9500 . ?
C25 C26 1.379(4) . ?
C26 H26 0.9500 . ?
C26 C27 1.393(3) . ?
C27 C33 1.528(4) . ?
C28A H28A 1.0000 . ?
C28A C31A 1.523(11) . ?
C28A C29A 1.553(11) . ?
C31A H31A 0.9900 . ?
C31A H31B 0.9900 . ?
C31A C32A 1.534(11) . ?
C32A H32A 0.9800 . ?
C32A H32B 0.9800 . ?
C32A H32C 0.9800 . ?
C33 H33 1.0000 . ?
C33 H33A 1.0000 . ?
C33 C34 1.559(4) . ?
C33 C36 1.547(4) . ?
C33 C34A 1.488(8) . ?
C33 C36A 1.505(9) . ?
C37 H37A 0.9800 . ?
C37 H37B 0.9800 . ?
C37 H37C 0.9800 . ?
C37 H37D 0.9800 . ?
C37 H37E 0.9800 . ?
C37 H37F 0.9800 . ?
C37 C36 1.529(4) . ?
C37 C36A 1.490(10) . ?
P1 P2 2.1584(10) 3_666 ?
P1 P2 2.1555(11) . ?
O1 C38 1.450(5) . ?
O1 C40 1.454(6) . ?
C17 H17 1.0000 . ?
C17 C18 1.571(6) . ?
C17 C20 1.533(6) . ?
C18 H18A 0.9900 . ?
C18 H18B 0.9900 . ?
C18 C19 1.510(5) . ?
C19 H19A 0.9800 . ?
C19 H19B 0.9800 . ?
C19 H19C 0.9800 . ?
C20 H20A 0.9900 . ?
C20 H20B 0.9900 . ?
C29 H29A 0.9900 . ?
C29 H29B 0.9900 . ?
C29 C30 1.520(8) . ?
C29 C28 1.562(10) . ?
C30 H30A 0.9800 . ?
C30 H30B 0.9800 . ?
C30 H30C 0.9800 . ?
C34 H34A 0.9900 . ?
C34 H34B 0.9900 . ?
C34 C35 1.528(10) . ?
C35 H35A 0.9800 . ?
C35 H35B 0.9800 . ?
C35 H35C 0.9800 . ?
C36 H36A 0.9900 . ?
C36 H36B 0.9900 . ?
C38 H38A 0.9900 . ?
C38 H38B 0.9900 . ?
C38 C39 1.506(6) . ?
C39 H39A 0.9800 . ?
C39 H39B 0.9800 . ?
C39 H39C 0.9800 . ?
C40 H40A 0.9900 . ?
C40 H40B 0.9900 . ?
C40 C41 1.510(5) . ?
C41 H41A 0.9800 . ?
C41 H41B 0.9800 . ?
C41 H41C 0.9800 . ?
P1A P2A 2.120(19) 3_666 ?
P1A P2A 2.166(17) . ?
O1A C38A 1.430(15) . ?
O1A C40A 1.437(14) . ?
C17A H17A 1.0000 . ?
C17A C18A 1.534(15) . ?
C17A C20A 1.521(15) . ?
C18A H18C 0.9900 . ?
C18A H18D 0.9900 . ?
C18A C19A 1.503(14) . ?
C19A H19D 0.9800 . ?
C19A H19E 0.9800 . ?
C19A H19F 0.9800 . ?
C20A H20C 0.9900 . ?
C20A H20D 0.9900 . ?
C29A H29C 0.9900 . ?
C29A H29D 0.9900 . ?
C29A C30A 1.511(10) . ?
C30A H30D 0.9800 . ?
C30A H30E 0.9800 . ?
C30A H30F 0.9800 . ?
C34A H34C 0.9900 . ?
C34A H34D 0.9900 . ?
C34A C35A 1.522(15) . ?
C35A H35D 0.9800 . ?
C35A H35E 0.9800 . ?
C35A H35F 0.9800 . ?
C36A H36C 0.9900 . ?
C36A H36D 0.9900 . ?
C38A H38C 0.9900 . ?
C38A H38D 0.9900 . ?
C38A C39A 1.503(16) . ?
C39A H39D 0.9800 . ?
C39A H39E 0.9800 . ?
C39A H39F 0.9800 . ?
C40A H40C 0.9900 . ?
C40A H40D 0.9900 . ?
C40A C41A 1.497(15) . ?
C41A H41D 0.9800 . ?
C41A H41E 0.9800 . ?
C41A H41F 0.9800 . ?
O2 C42 1.427(11) . ?
O2 C44 1.423(10) . ?
C42 H42A 0.9900 . ?
C42 H42B 0.9900 . ?
C42 C43 1.500(12) . ?
C43 H43A 0.9800 . ?
C43 H43B 0.9800 . ?
C43 H43C 0.9800 . ?
C44 H44A 0.9900 . ?
C44 H44B 0.9900 . ?
C44 C45 1.483(9) . ?
C45 H45A 0.9800 . ?
C45 H45B 0.9800 . ?
C45 H45C 0.9800 . ?
O2A C42A 1.401(12) . ?
O2A C44A 1.414(10) . ?
C42A H42C 0.9900 . ?
C42A H42D 0.9900 . ?
C42A C43A 1.487(14) . ?
C43A H43D 0.9800 . ?
C43A H43E 0.9800 . ?
C43A H43F 0.9800 . ?
C44A H44C 0.9900 . ?
C44A H44D 0.9900 . ?
C44A C45A 1.485(11) . ?
C45A H45D 0.9800 . ?
C45A H45E 0.9800 . ?
C45A H45F 0.9800 . ?
C28 H28 1.0000 . ?
C28 C31 1.513(10) . ?
C31 H31C 0.9900 . ?
C31 H31D 0.9900 . ?
C31 C32 1.522(11) . ?
C32 H32D 0.9800 . ?
C32 H32E 0.9800 . ?
C32 H32F 0.9800 . ?

loop_
_geom_torsion_atom_site_label_1
_geom_torsion_atom_site_label_2
_geom_torsion_atom_site_label_3
_geom_torsion_atom_site_label_4
_geom_torsion
_geom_torsion_site_symmetry_1
_geom_torsion_site_symmetry_2
_geom_torsion_site_symmetry_3
_geom_torsion_site_symmetry_4
_geom_torsion_publ_flag
Ca1 N1 C2 C1 -151.88(19) . . . . ?
Ca1 N1 C2 C3 26.9(3) . . . . ?
Ca1 N1 C6 C7 59.2(3) . . . . ?
Ca1 N1 C6 C11 -120.2(2) . . . . ?
Ca1 N2 C4 C3 -21.8(3) . . . . ?
Ca1 N2 C4 C5 159.25(18) . . . . ?
Ca1 N2 C22 C23 -63.4(3) . . . . ?
Ca1 N2 C22 C27 114.3(2) . . . . ?
Ca1 O1 C38 C39 -89.4(5) . . . . ?
Ca1 O1 C40 C41 -108.3(4) . . . . ?
Ca1 O1A C38A C39A 94(3) . . . . ?
Ca1 O1A C40A C41A 115(2) . . . . ?
N1 C2 C3 C4 18.1(4) . . . . ?
N1 C6 C7 C8 176.8(2) . . . . ?
N1 C6 C7 C12 -1.2(4) . . . . ?
N1 C6 C11 C10 -175.7(3) . . . . ?
N1 C6 C11 C17 5.6(4) . . . . ?
N1 C6 C11 C17A 1.3(10) . . . . ?
N2 C22 C23 C24 -179.1(2) . . . . ?
N2 C22 C23 C28A 5.9(7) . . . . ?
N2 C22 C23 C28 -5.8(7) . . . . ?
N2 C22 C27 C26 179.2(2) . . . . ?
N2 C22 C27 C33 -5.6(3) . . . . ?
C1 C2 C3 C4 -163.1(3) . . . . ?
C2 N1 C6 C7 -103.3(3) . . . . ?
C2 N1 C6 C11 77.3(3) . . . . ?
C2 C3 C4 N2 -21.7(4) . . . . ?
C2 C3 C4 C5 157.2(3) . . . . ?
C4 N2 C22 C23 104.2(3) . . . . ?
C4 N2 C22 C27 -78.0(3) . . . . ?
C6 N1 C2 C1 13.9(3) . . . . ?
C6 N1 C2 C3 -167.4(2) . . . . ?
C6 C7 C8 C9 -0.2(5) . . . . ?
C6 C7 C12 C13 85.5(3) . . . . ?
C6 C7 C12 C15 -146.0(3) . . . . ?
C6 C11 C17 C18 -104.5(4) . . . . ?
C6 C11 C17 C20 131.1(4) . . . . ?
C6 C11 C17A C18A -148.5(13) . . . . ?
C6 C11 C17A C20A 89.5(17) . . . . ?
C7 C6 C11 C10 4.9(4) . . . . ?
C7 C6 C11 C17 -173.8(3) . . . . ?
C7 C6 C11 C17A -178.1(10) . . . . ?
C7 C8 C9 C10 3.2(6) . . . . ?
C7 C12 C13 C14 63.2(4) . . . . ?
C7 C12 C15 C16 167.9(3) . . . . ?
C8 C7 C12 C13 -92.4(3) . . . . ?
C8 C7 C12 C15 36.1(3) . . . . ?
C8 C9 C10 C11 -2.1(6) . . . . ?
C9 C10 C11 C6 -2.0(5) . . . . ?
C9 C10 C11 C17 176.8(4) . . . . ?
C9 C10 C11 C17A -178.8(11) . . . . ?
C10 C11 C17 C18 76.7(5) . . . . ?
C10 C11 C17 C20 -47.7(5) . . . . ?
C10 C11 C17A C18A 28(2) . . . . ?
C10 C11 C17A C20A -93.6(14) . . . . ?
C11 C6 C7 C8 -3.8(4) . . . . ?
C11 C6 C7 C12 178.2(3) . . . . ?
C11 C17 C18 C19 170.2(4) . . . . ?
C11 C17 C20 C21 -50.9(5) . . . . ?
C11 C17A C18A C19A 164(2) . . . . ?
C11 C17A C20A C21 49(2) . . . . ?
C12 C7 C8 C9 177.8(3) . . . . ?
C13 C12 C15 C16 -64.1(4) . . . . ?
C15 C12 C13 C14 -64.9(4) . . . . ?
C22 N2 C4 C3 168.4(2) . . . . ?
C22 N2 C4 C5 -10.5(3) . . . . ?
C22 C23 C24 C25 -0.9(4) . . . . ?
C22 C23 C28A C31A -91.0(10) . . . . ?
C22 C23 C28A C29A 148.2(7) . . . . ?
C22 C23 C28 C29 152.3(8) . . . . ?
C22 C23 C28 C31 -71.9(12) . . . . ?
C22 C27 C33 C34 -80.0(3) . . . . ?
C22 C27 C33 C36 155.3(2) . . . . ?
C22 C27 C33 C34A -134.4(4) . . . . ?
C22 C27 C33 C36A 97.2(5) . . . . ?
C23 C22 C27 C26 -3.0(3) . . . . ?
C23 C22 C27 C33 172.2(2) . . . . ?
C23 C24 C25 C26 -1.5(4) . . . . ?
C23 C28A C31A C32A -61.8(16) . . . . ?
C23 C28A C29A C30A -174.5(9) . . . . ?
C23 C28 C31 C32 -65.6(14) . . . . ?
C24 C23 C28A C31A 94.3(10) . . . . ?
C24 C23 C28A C29A -26.6(13) . . . . ?
C24 C23 C28 C29 -34.5(13) . . . . ?
C24 C23 C28 C31 101.2(10) . . . . ?
C24 C25 C26 C27 1.7(4) . . . . ?
C25 C26 C27 C22 0.5(4) . . . . ?
C25 C26 C27 C33 -174.7(2) . . . . ?
C26 C27 C33 C34 95.1(3) . . . . ?
C26 C27 C33 C36 -29.6(4) . . . . ?
C26 C27 C33 C34A 40.7(5) . . . . ?
C26 C27 C33 C36A -87.7(5) . . . . ?
C27 C22 C23 C24 3.2(4) . . . . ?
C27 C22 C23 C28A -171.8(7) . . . . ?
C27 C22 C23 C28 176.5(7) . . . . ?
C27 C33 C34 C35 -59.2(6) . . . . ?
C27 C33 C36 C37 -62.7(3) . . . . ?
C27 C33 C34A C35A 67(2) . . . . ?
C27 C33 C36A C37 65.2(10) . . . . ?
C28A C23 C24 C25 174.0(7) . . . . ?
C31A C28A C29A C30A 67.5(15) . . . . ?
C18 C17 C20 C21 -176.2(3) . . . . ?
C20 C17 C18 C19 -64.7(5) . . . . ?
C29 C28 C31 C32 73.0(16) . . . . ?
C30 C29 C28 C23 -54.4(14) . . . . ?
C30 C29 C28 C31 167.5(10) . . . . ?
C34 C33 C36 C37 171.5(3) . . . . ?
C36 C33 C34 C35 69.6(6) . . . . ?
C38 O1 C40 C41 78.8(4) . . . . ?
C40 O1 C38 C39 83.7(4) . . . . ?
C18A C17A C20A C21 -71(2) . . . . ?
C20A C17A C18A C19A -79(2) . . . . ?
C29A C28A C31A C32A 56.6(19) . . . . ?
C34A C33 C36A C37 -58.4(12) . . . . ?
C36A C33 C34A C35A -166(2) . . . . ?
C38A O1A C40A C41A -83(3) . . . . ?
C40A O1A C38A C39A -66(3) . . . . ?
C42 O2 C44 C45 77.3(14) . . . . ?
C44 O2 C42 C43 -176.1(13) . . . . ?
C42A O2A C44A C45A -176.6(15) . . . . ?
C44A O2A C42A C43A -174.3(19) . . . . ?
C28 C23 C24 C25 -174.4(7) . . . . ?

loop_
_exptl_oxdiff_crystal_face_indexfrac_h
_exptl_oxdiff_crystal_face_indexfrac_k
_exptl_oxdiff_crystal_face_indexfrac_l
_exptl_oxdiff_crystal_face_x
_exptl_oxdiff_crystal_face_y
_exptl_oxdiff_crystal_face_z
-1.9984 0.9998 -0.9991 0.1942 0.0451 0.2356
-0.0006 -1.9988 -0.9992 -0.0992 -0.0237 0.1363
0.0006 1.9988 0.9992 0.0992 0.0237 -0.1363
1.1140 1.7437 8.8731 0.0807 -0.4403 -0.8942
0.1033 -0.0265 -9.5474 -0.1089 0.5915 0.7989
-5.4762 -7.6346 8.0007 0.1829 -0.9831 0.0064
-5.6325 -8.0511 -2.7079 0.0654 -0.3442 0.9366
5.3583 7.4641 -8.1717 -0.1828 0.9829 0.0229
4.0246 5.8234 5.8242 -0.0030 0.0088 -1.0000
2.5466 -11.9880 -6.0534 -0.7999 -0.0629 0.5968
-0.9990 0.9995 0.0000 0.1245 0.0130 0.0626
7.1437 -3.5712 1.8914 -0.7115 -0.0572 -0.7004
0.6869 -14.7233 -1.7573 -0.7277 -0.5004 0.4692
-0.9990 1.9996 -0.9989 0.1585 0.1175 0.1212
4.8702 -4.8615 5.1506 -0.5527 -0.3812 -0.7411
1.6505 -14.3299 1.3333 -0.7552 -0.6458 0.1122
-0.5011 11.8867 -5.5358 0.5108 0.8350 0.2046
0.9994 -1.0005 1.9981 -0.1037 -0.1365 -0.2316
-8.1567 4.0837 5.8099 0.8957 -0.4266 0.1256
8.6781 -1.5377 -3.0290 -0.7953 0.3792 -0.4729
0.0004 0.9992 0.9991 0.0548 -0.0190 -0.1104
-4.4236 7.1815 8.7286 0.7646 -0.3635 -0.5322
5.6801 -6.6560 -8.3270 -0.8377 0.3985 0.3733
8.2967 0.4656 -6.6255 -0.7132 0.6756 -0.1869
5.6421 -2.7313 -9.5078 -0.6726 0.6381 0.3748
-8.3235 3.7572 1.9134 0.8539 -0.2049 0.4783
-0.8785 14.3183 -2.2003 0.6838 0.7218 -0.1070
